data_4327455
loop_
_publ_author_name
'Yangguang Li'
'Na Hao'
'Enbo Wang'
'Mei Yuan'
'Changwen Hu'
'Ninghai Hu'
'Hengqing Jia'

_publ_section_title
;
 New High-Dimensional Networks Based on Polyoxometalate and Crown Ether
 Building Blocks
;
_journal_name_full 'Inorganic Chemistry'
_journal_page_first 2729
_journal_page_last 2735
_journal_paper_doi 10.1021/ic026172+
_journal_volume 42
_journal_year 2003
_chemical_formula_sum 'C80 H133 Mo12 N7 Na3 O72 P'
_chemical_formula_weight 3596.15
_chemical_name_systematic
;
  ?
;
_space_group_IT_number 176
_symmetry_cell_setting hexagonal
_symmetry_space_group_name_Hall '-P 6c'
_symmetry_space_group_name_H-M 'P 63/m'
_atom_sites_solution_hydrogens geom
_atom_sites_solution_primary direct
_atom_sites_solution_secondary difmap
_audit_creation_method SHELXL-97
_cell_angle_alpha 90.00
_cell_angle_beta 90.00
_cell_angle_gamma 120.00
_cell_formula_units_Z 2
_cell_length_a 15.6882(5)
_cell_length_b 15.6882(5)
_cell_length_c 29.9778(18)
_cell_measurement_reflns_used 38637
_cell_measurement_temperature 293(2)
_cell_measurement_theta_max 28.04
_cell_measurement_theta_min 1.65
_cell_volume 6389.6(5)
_computing_structure_refinement 'SHELXL-97 (Sheldrick, 1997)'
_computing_structure_solution 'SHELXS-97 (Sheldrick, 1990)'
_diffrn_ambient_temperature 293(2)
_diffrn_measured_fraction_theta_full 0.990
_diffrn_measured_fraction_theta_max 0.990
_diffrn_measurement_device_type 'Bruker Smart Apex CCD'
_diffrn_measurement_method \w-2\q
_diffrn_radiation_monochromator graphite
_diffrn_radiation_source 'fine-focus sealed tube'
_diffrn_radiation_type MoK\a
_diffrn_radiation_wavelength 0.71073
_diffrn_reflns_av_R_equivalents 0.0893
_diffrn_reflns_av_sigmaI/netI 0.0596
_diffrn_reflns_limit_h_max 20
_diffrn_reflns_limit_h_min -20
_diffrn_reflns_limit_k_max 20
_diffrn_reflns_limit_k_min -13
_diffrn_reflns_limit_l_max 34
_diffrn_reflns_limit_l_min -38
_diffrn_reflns_number 38637
_diffrn_reflns_theta_full 28.04
_diffrn_reflns_theta_max 28.04
_diffrn_reflns_theta_min 1.65
_diffrn_standards_decay_% none
_diffrn_standards_interval_count none
_diffrn_standards_interval_time none
_diffrn_standards_number none
_exptl_absorpt_coefficient_mu 1.259
_exptl_absorpt_correction_T_max 0.694
_exptl_absorpt_correction_T_min 0.559
_exptl_absorpt_correction_type empirical
_exptl_absorpt_process_details 'ABSCOR by T.Higashi    8 March, 1995'
_exptl_crystal_colour light-red
_exptl_crystal_density_diffrn 1.869
_exptl_crystal_description block
_exptl_crystal_F_000 3580
_exptl_crystal_size_max 0.45
_exptl_crystal_size_mid 0.42
_exptl_crystal_size_min 0.29
_refine_diff_density_max 1.191
_refine_diff_density_min -0.496
_refine_diff_density_rms 0.122
_refine_ls_extinction_method none
_refine_ls_goodness_of_fit_ref 1.071
_refine_ls_hydrogen_treatment mixed
_refine_ls_matrix_type full
_refine_ls_number_parameters 287
_refine_ls_number_reflns 5214
_refine_ls_number_restraints 5
_refine_ls_restrained_S_all 1.078
_refine_ls_R_factor_all 0.0978
_refine_ls_R_factor_gt 0.0624
_refine_ls_shift/su_max 0.001
_refine_ls_shift/su_mean 0.000
_refine_ls_structure_factor_coef Fsqd
_refine_ls_weighting_details 'calc w=1/[\s^2^(Fo^2^)+(0.0745P)^2^+7.0000P] where P=(Fo^2^+2Fc^2^)/3'
_refine_ls_weighting_scheme calc
_refine_ls_wR_factor_gt 0.1441
_refine_ls_wR_factor_ref 0.1579
_reflns_number_gt 3725
_reflns_number_total 5214
_reflns_threshold_expression >2sigma(I)
_cod_data_source_file ic0261722B_2.cif
_cod_data_source_block m096
_cod_database_code 4327455

loop_
_symmetry_equiv_pos_as_xyz
'x, y, z'
'-y, x-y, z'
'-x+y, -x, z'
'-x, -y, z+1/2'
'y, -x+y, z+1/2'
'x-y, x, z+1/2'
'-x, -y, -z'
'y, -x+y, -z'
'x-y, x, -z'
'x, y, -z-1/2'
'-y, x-y, -z-1/2'
'-x+y, -x, -z-1/2'

loop_
_atom_site_label
_atom_site_type_symbol
_atom_site_fract_x
_atom_site_fract_y
_atom_site_fract_z
_atom_site_U_iso_or_equiv
_atom_site_adp_type
_atom_site_occupancy
_atom_site_symmetry_multiplicity
_atom_site_calc_flag
_atom_site_refinement_flags
Na Na 0.4496(3) 0.4751(3) 0.7500 0.0772(13) Uani 1 2 d S
Mo1 Mo 0.25096(3) 0.18715(4) 0.505489(18) 0.03848(17) Uani 1 1 d .
Mo2 Mo 0.14101(4) 0.02245(4) 0.596750(18) 0.03981(17) Uani 1 1 d .
P P 0.0000 0.0000 0.5000 0.0285(7) Uani 1 6 d S
O1 O 0.1026(5) 0.0255(5) 0.5168(2) 0.0309(16) Uani 0.50 1 d P
O2 O 0.0000 0.0000 0.4486(4) 0.032(3) Uani 0.50 3 d SP
O3 O 0.3693(3) 0.2719(3) 0.50465(16) 0.0596(13) Uani 1 1 d .
O4 O 0.1891(4) 0.2579(5) 0.51047(16) 0.0776(18) Uani 1 1 d .
O5 O 0.2300(4) 0.1435(3) 0.56300(16) 0.0720(16) Uani 1 1 d .
O6 O 0.2084(3) 0.0406(3) 0.64188(15) 0.0573(12) Uani 1 1 d .
O7 O 0.1797(5) -0.0420(3) 0.55928(16) 0.0803(19) Uani 1 1 d .
O8 O 0.0233(3) -0.0829(3) 0.6119(3) 0.086(2) Uani 1 1 d .
O9 O 0.5905(4) 0.6764(5) 0.7500 0.0610(19) Uani 1 2 d S
O10 O 0.5078(3) 0.5745(4) 0.67246(16) 0.0613(13) Uani 1 1 d .
O11 O 0.3826(4) 0.3892(4) 0.67155(17) 0.0686(14) Uani 1 1 d .
O12 O 0.3280(6) 0.2840(5) 0.7500 0.072(2) Uani 1 2 d S
O13 O 0.5020(9) 0.1837(7) 0.6635(3) 0.153(4) Uani 1 1 d D
C1 C 0.6475(5) 0.6935(6) 0.7110(2) 0.063(2) Uani 1 1 d .
H1A H 0.6747 0.6499 0.7104 0.063 Uiso 1 1 calc R
H1B H 0.7017 0.7608 0.7107 0.063 Uiso 1 1 calc R
C2 C 0.5838(5) 0.6752(6) 0.6710(2) 0.064(2) Uani 1 1 d .
H2A H 0.5555 0.7179 0.6715 0.064 Uiso 1 1 calc R
H2B H 0.6221 0.6882 0.6439 0.064 Uiso 1 1 calc R
C3 C 0.4450(5) 0.5412(5) 0.6360(2) 0.0540(17) Uani 1 1 d .
C4 C 0.4459(6) 0.5984(6) 0.6028(3) 0.075(2) Uani 1 1 d .
H4 H 0.4908 0.6656 0.6031 0.075 Uiso 1 1 calc R
C5 C 0.3787(8) 0.5570(7) 0.5673(3) 0.089(3) Uani 1 1 d .
H5 H 0.3800 0.5969 0.5441 0.089 Uiso 1 1 calc R
C6 C 0.3133(7) 0.4609(8) 0.5668(3) 0.084(3) Uani 1 1 d .
H6 H 0.2699 0.4337 0.5429 0.084 Uiso 1 1 calc R
C7 C 0.3100(6) 0.4023(6) 0.6014(3) 0.072(2) Uani 1 1 d .
H7 H 0.2629 0.3357 0.6016 0.072 Uiso 1 1 calc R
C8 C 0.3763(5) 0.4419(6) 0.6357(2) 0.0581(18) Uani 1 1 d .
C9 C 0.3202(7) 0.2841(5) 0.6720(3) 0.078(3) Uani 1 1 d .
H9A H 0.3294 0.2561 0.6448 0.078 Uiso 1 1 calc R
H9B H 0.2517 0.2671 0.6738 0.078 Uiso 1 1 calc R
C10 C 0.3460(8) 0.2449(6) 0.7108(3) 0.087(3) Uani 1 1 d .
H10A H 0.3066 0.1736 0.7111 0.087 Uiso 1 1 calc R
H10B H 0.4149 0.2632 0.7094 0.087 Uiso 1 1 calc R
C11 C 0.5542(11) 0.1715(10) 0.6386(6) 0.148(6) Uani 1 1 d D
H11 H 0.6148 0.1822 0.6487 0.148 Uiso 1 1 calc R
C12 C 0.5978(13) 0.1373(15) 0.5667(5) 0.236(11) Uani 1 1 d D
H12A H 0.5689 0.0777 0.5496 0.236 Uiso 1 1 calc R
H12B H 0.6480 0.1394 0.5858 0.236 Uiso 1 1 calc R
H12C H 0.6265 0.1930 0.5470 0.236 Uiso 1 1 calc R
C13 C 0.4330(9) 0.1188(11) 0.5785(6) 0.201(9) Uani 1 1 d D
H13A H 0.4396 0.1639 0.5553 0.201 Uiso 1 1 calc R
H13B H 0.3970 0.1248 0.6030 0.201 Uiso 1 1 calc R
H13C H 0.3982 0.0527 0.5672 0.201 Uiso 1 1 calc R
C14 C 0.032(4) -0.055(4) 0.7500 0.14(2) Uiso 0.33 2 d SPD
C15 C 0.085(3) -0.108(3) 0.7500 0.089(12) Uiso 0.33 2 d SPD
N1 N 0.5249(6) 0.1401(6) 0.5929(3) 0.082(2) Uani 1 1 d D
N2 N 0.0000 0.0000 0.7500 0.135(9) Uiso 1 6 d SD
OW1 O 0.3234(11) 0.5220(16) 0.7500 0.115(7) Uani 0.56 2 d SP
OW1' O 0.284(2) 0.4310(19) 0.7500 0.118(8) Uani 0.44 2 d SP
OW2 O 0.5832(8) 0.4538(8) 0.7500 0.111(3) Uani 1 2 d S
OW3 O 0.3333 0.6667 0.6954(7) 0.203(8) Uiso 1 3 d S

loop_
_atom_site_aniso_label
_atom_site_aniso_U_11
_atom_site_aniso_U_22
_atom_site_aniso_U_33
_atom_site_aniso_U_23
_atom_site_aniso_U_13
_atom_site_aniso_U_12
Na 0.066(3) 0.074(3) 0.083(3) 0.000 0.000 0.029(2)
Mo1 0.0259(3) 0.0329(3) 0.0491(3) -0.0036(2) 0.0004(2) 0.0091(2)
Mo2 0.0391(3) 0.0370(3) 0.0439(3) -0.0021(2) -0.0117(2) 0.0194(2)
P 0.0256(10) 0.0256(10) 0.0345(18) 0.000 0.000 0.0128(5)
O1 0.029(4) 0.023(4) 0.039(4) 0.000(3) -0.003(3) 0.011(3)
O2 0.034(4) 0.034(4) 0.030(7) 0.000 0.000 0.017(2)
O3 0.037(2) 0.046(3) 0.078(3) -0.016(2) 0.001(2) 0.008(2)
O4 0.087(4) 0.140(5) 0.053(3) -0.036(3) -0.025(3) 0.093(4)
O5 0.124(5) 0.035(2) 0.057(3) 0.008(2) 0.036(3) 0.040(3)
O6 0.064(3) 0.054(3) 0.054(3) -0.005(2) -0.029(2) 0.030(2)
O7 0.148(6) 0.034(2) 0.055(3) 0.007(2) 0.038(3) 0.042(3)
O8 0.032(3) 0.029(2) 0.197(7) -0.003(3) -0.006(3) 0.015(2)
O9 0.035(3) 0.073(5) 0.049(4) 0.000 0.000 0.007(3)
O10 0.053(3) 0.055(3) 0.055(3) 0.000(2) -0.007(2) 0.011(2)
O11 0.070(3) 0.053(3) 0.064(3) -0.006(3) -0.010(3) 0.018(3)
O12 0.092(6) 0.054(4) 0.067(5) 0.000 0.000 0.035(4)
O13 0.196(11) 0.136(7) 0.147(8) 0.002(6) 0.070(7) 0.099(7)
C1 0.041(4) 0.070(5) 0.049(4) -0.002(4) 0.000(3) 0.005(3)
C2 0.054(4) 0.074(5) 0.049(4) 0.001(4) 0.001(3) 0.021(4)
C3 0.048(4) 0.055(4) 0.051(4) -0.011(3) -0.007(3) 0.020(3)
C4 0.074(6) 0.065(5) 0.073(5) -0.003(4) -0.025(4) 0.025(4)
C5 0.123(8) 0.090(7) 0.066(6) -0.010(5) -0.041(6) 0.061(7)
C6 0.098(7) 0.096(7) 0.071(6) -0.041(5) -0.044(5) 0.058(6)
C7 0.068(5) 0.072(5) 0.070(5) -0.031(4) -0.021(4) 0.030(4)
C8 0.059(4) 0.066(5) 0.052(4) -0.014(4) -0.005(3) 0.033(4)
C9 0.099(7) 0.048(5) 0.063(5) -0.015(4) -0.004(5) 0.019(4)
C10 0.110(7) 0.044(4) 0.095(7) -0.016(4) -0.006(6) 0.030(5)
C11 0.154(14) 0.117(11) 0.189(16) 0.049(11) 0.014(12) 0.081(10)
C12 0.223(19) 0.33(3) 0.27(2) 0.19(2) 0.147(17) 0.23(2)
C13 0.100(11) 0.143(13) 0.35(3) 0.100(15) 0.011(14) 0.051(10)
N1 0.084(5) 0.098(6) 0.076(5) 0.018(4) 0.012(4) 0.055(5)
OW1 0.040(8) 0.109(15) 0.161(18) 0.000 0.000 0.011(9)
OW1' 0.13(2) 0.080(16) 0.15(2) 0.000 0.000 0.051(16)
OW2 0.108(8) 0.141(9) 0.110(7) 0.000 0.000 0.081(7)

loop_
_atom_type_symbol
_atom_type_description
_atom_type_scat_dispersion_real
_atom_type_scat_dispersion_imag
_atom_type_scat_source
C C 0.0033 0.0016 'International Tables Vol C Tables 4.2.6.8 and 6.1.1.4'
H H 0.0000 0.0000 'International Tables Vol C Tables 4.2.6.8 and 6.1.1.4'
N N 0.0061 0.0033 'International Tables Vol C Tables 4.2.6.8 and 6.1.1.4'
O O 0.0106 0.0060 'International Tables Vol C Tables 4.2.6.8 and 6.1.1.4'
P P 0.1023 0.0942 'International Tables Vol C Tables 4.2.6.8 and 6.1.1.4'
Mo Mo -1.6832 0.6857 'International Tables Vol C Tables 4.2.6.8 and 6.1.1.4'
Na Na 0.0362 0.0249 'International Tables Vol C Tables 4.2.6.8 and 6.1.1.4'

loop_
_geom_angle_atom_site_label_1
_geom_angle_atom_site_label_2
_geom_angle_atom_site_label_3
_geom_angle
_geom_angle_site_symmetry_1
_geom_angle_site_symmetry_3
OW2 Na OW1' 157.8(7) . .
OW2 Na OW1 172.1(6) . .
OW1' Na OW1 30.1(6) . .
OW2 Na O12 91.7(4) . .
OW1' Na O12 66.2(6) . .
OW1 Na O12 96.2(5) . .
OW2 Na O11 94.9(2) . 10_557
OW1' Na O11 75.5(3) . 10_557
OW1 Na O11 88.7(3) . 10_557
O12 Na O11 62.81(14) . 10_557
OW2 Na O11 94.9(2) . .
OW1' Na O11 75.5(3) . .
OW1 Na O11 88.7(3) . .
O12 Na O11 62.81(14) . .
O11 Na O11 124.9(3) 10_557 .
OW2 Na O10 90.8(2) . 10_557
OW1' Na O10 100.2(3) . 10_557
OW1 Na O10 85.2(3) . 10_557
O12 Na O10 120.23(13) . 10_557
O11 Na O10 57.47(15) 10_557 10_557
O11 Na O10 173.5(3) . 10_557
OW2 Na O10 90.8(2) . .
OW1' Na O10 100.2(3) . .
OW1 Na O10 85.2(3) . .
O12 Na O10 120.23(13) . .
O11 Na O10 173.5(3) 10_557 .
O11 Na O10 57.47(15) . .
O10 Na O10 119.4(3) 10_557 .
OW2 Na O9 84.3(3) . .
OW1' Na O9 117.9(7) . .
OW1 Na O9 87.8(5) . .
O12 Na O9 175.9(3) . .
O11 Na O9 117.45(14) 10_557 .
O11 Na O9 117.45(14) . .
O10 Na O9 60.00(13) 10_557 .
O10 Na O9 60.00(13) . .
O3 Mo1 O4 103.8(3) . .
O3 Mo1 O5 103.6(3) . .
O4 Mo1 O5 95.8(2) . .
O3 Mo1 O4 100.7(3) . 8_556
O4 Mo1 O4 153.7(4) . 8_556
O5 Mo1 O4 87.75(19) . 8_556
O3 Mo1 O7 99.5(3) . 9_556
O4 Mo1 O7 86.4(2) . 9_556
O5 Mo1 O7 155.5(3) . 9_556
O4 Mo1 O7 80.0(2) 8_556 9_556
O3 Mo1 O1 157.8(2) . 9_556
O4 Mo1 O1 64.0(2) . 9_556
O5 Mo1 O1 96.4(3) . 9_556
O4 Mo1 O1 89.7(3) 8_556 9_556
O7 Mo1 O1 62.7(2) 9_556 9_556
O3 Mo1 O1 158.7(2) . .
O4 Mo1 O1 95.7(3) . .
O5 Mo1 O1 65.4(2) . .
O4 Mo1 O1 62.1(2) 8_556 .
O7 Mo1 O1 90.1(3) 9_556 .
O1 Mo1 O1 42.1(3) 9_556 .
O6 Mo2 O7 103.9(3) . .
O6 Mo2 O8 102.9(3) . .
O7 Mo2 O8 96.9(3) . .
O6 Mo2 O5 99.8(2) . .
O7 Mo2 O5 86.93(19) . .
O8 Mo2 O5 155.3(3) . .
O6 Mo2 O8 99.5(3) . 2
O7 Mo2 O8 154.7(3) . 2
O8 Mo2 O8 87.2(3) . 2
O5 Mo2 O8 79.6(2) . 2
O6 Mo2 O2 157.9(3) . 7_556
O7 Mo2 O2 96.1(3) . 7_556
O8 Mo2 O2 64.9(3) . 7_556
O5 Mo2 O2 90.4(2) . 7_556
O8 Mo2 O2 63.0(2) 2 7_556
O6 Mo2 O1 158.4(2) . .
O7 Mo2 O1 64.1(3) . .
O8 Mo2 O1 96.5(3) . .
O5 Mo2 O1 63.2(2) . .
O8 Mo2 O1 90.7(3) 2 .
O2 Mo2 O1 42.3(3) 7_556 .
O1 P O1 109.9(3) 3 .
O1 P O1 70.1(3) 3 8_556
O1 P O1 70.1(3) . 8_556
O1 P O1 70.1(3) 3 7_556
O1 P O1 180.000(1) . 7_556
O1 P O1 109.9(3) 8_556 7_556
O1 P O1 109.9(3) 3 2
O1 P O1 109.9(3) . 2
O1 P O1 180.000(3) 8_556 2
O1 P O1 70.1(3) 7_556 2
O1 P O1 180.0(7) 3 9_556
O1 P O1 70.1(3) . 9_556
O1 P O1 109.9(3) 8_556 9_556
O1 P O1 109.9(3) 7_556 9_556
O1 P O1 70.1(3) 2 9_556
O1 P O2 70.9(3) 3 7_556
O1 P O2 70.9(3) . 7_556
O1 P O2 109.1(3) 8_556 7_556
O1 P O2 109.1(3) 7_556 7_556
O1 P O2 70.9(3) 2 7_556
O1 P O2 109.1(3) 9_556 7_556
O1 P O2 109.1(3) 3 .
O1 P O2 109.1(3) . .
O1 P O2 70.9(3) 8_556 .
O1 P O2 70.9(3) 7_556 .
O1 P O2 109.1(3) 2 .
O1 P O2 70.9(3) 9_556 .
O2 P O2 180.000(1) 7_556 .
P O1 O1 54.93(13) . 8_556
P O1 O1 54.93(13) . 9_556
O1 O1 O1 90.8(6) 8_556 9_556
P O1 O2 54.7(4) . 7_556
O1 O1 O2 89.8(3) 8_556 7_556
O1 O1 O2 89.8(3) 9_556 7_556
P O1 Mo1 123.9(4) . 8_556
O1 O1 Mo1 69.2(3) 8_556 8_556
O1 O1 Mo1 127.5(5) 9_556 8_556
O2 O1 Mo1 135.6(4) 7_556 8_556
P O1 Mo1 123.4(4) . .
O1 O1 Mo1 136.5(6) 8_556 .
O1 O1 Mo1 68.7(3) 9_556 .
O2 O1 Mo1 126.3(4) 7_556 .
Mo1 O1 Mo1 92.8(2) 8_556 .
P O1 Mo2 123.0(4) . .
O1 O1 Mo2 126.6(5) 8_556 .
O1 O1 Mo2 134.8(5) 9_556 .
O2 O1 Mo2 68.5(4) 7_556 .
Mo1 O1 Mo2 92.6(2) 8_556 .
Mo1 O1 Mo2 92.2(2) . .
P O2 O1 54.4(4) . 8_556
P O2 O1 54.4(4) . 9_556
O1 O2 O1 89.5(6) 8_556 9_556
P O2 O1 54.4(4) . 7_556
O1 O2 O1 89.5(6) 8_556 7_556
O1 O2 O1 89.5(6) 9_556 7_556
P O2 Mo2 123.4(2) . 8_556
O1 O2 Mo2 69.2(2) 8_556 8_556
O1 O2 Mo2 135.4(2) 9_556 8_556
O1 O2 Mo2 127.2(2) 7_556 8_556
P O2 Mo2 123.4(2) . 7_556
O1 O2 Mo2 135.4(2) 8_556 7_556
O1 O2 Mo2 127.2(2) 9_556 7_556
O1 O2 Mo2 69.2(2) 7_556 7_556
Mo2 O2 Mo2 92.6(3) 8_556 7_556
P O2 Mo2 123.4(2) . 9_556
O1 O2 Mo2 127.2(2) 8_556 9_556
O1 O2 Mo2 69.2(2) 9_556 9_556
O1 O2 Mo2 135.4(2) 7_556 9_556
Mo2 O2 Mo2 92.6(3) 8_556 9_556
Mo2 O2 Mo2 92.6(3) 7_556 9_556
Mo1 O4 Mo1 140.5(3) . 9_556
Mo1 O5 Mo2 138.7(3) . .
Mo2 O7 Mo1 140.3(3) . 8_556
Mo2 O8 Mo2 139.1(4) . 3
C1 O9 C1 111.6(7) 10_557 .
C1 O9 Na 106.3(4) 10_557 .
C1 O9 Na 106.3(4) . .
C3 O10 C2 115.8(5) . .
C3 O10 Na 119.4(4) . .
C2 O10 Na 121.5(4) . .
C8 O11 C9 118.8(6) . .
C8 O11 Na 120.7(4) . .
C9 O11 Na 116.4(4) . .
C10 O12 C10 111.9(9) 10_557 .
C10 O12 Na 107.8(5) 10_557 .
C10 O12 Na 107.8(5) . .
O9 C1 C2 109.1(6) . .
O10 C2 C1 107.2(6) . .
C4 C3 C8 119.5(7) . .
C4 C3 O10 124.6(7) . .
C8 C3 O10 116.0(6) . .
C3 C4 C5 120.0(8) . .
C6 C5 C4 120.5(8) . .
C5 C6 C7 119.9(8) . .
C8 C7 C6 119.9(8) . .
C7 C8 C3 120.3(8) . .
C7 C8 O11 125.0(7) . .
C3 C8 O11 114.7(6) . .
O11 C9 C10 108.5(7) . .
O12 C10 C9 108.6(7) . .
O13 C11 N1 121.2(15) . .
N2 C14 C15 172(6) . .
C13 N1 C12 126.1(13) . .
C13 N1 C11 119.6(11) . .
C12 N1 C11 114.3(12) . .
C14 N2 C14 120.00(7) 3 .
C14 N2 C14 120.000(8) 3 2
C14 N2 C14 120.000(16) . 2
OW1' OW1 Na 70.7(16) . .
OW1 OW1' Na 79.3(16) . .

loop_
_geom_bond_atom_site_label_1
_geom_bond_atom_site_label_2
_geom_bond_distance
_geom_bond_site_symmetry_2
Na OW2 2.281(11) .
Na OW1' 2.33(3) .
Na OW1 2.43(2) .
Na O12 2.629(9) .
Na O11 2.653(5) 10_557
Na O11 2.653(5) .
Na O10 2.692(5) 10_557
Na O10 2.692(5) .
Na O9 2.807(8) .
Mo1 O3 1.658(4) .
Mo1 O4 1.809(5) .
Mo1 O5 1.823(5) .
Mo1 O4 1.972(5) 8_556
Mo1 O7 1.985(5) 9_556
Mo1 O1 2.455(7) 9_556
Mo1 O1 2.462(7) .
Mo2 O6 1.652(4) .
Mo2 O7 1.808(5) .
Mo2 O8 1.815(5) .
Mo2 O5 1.982(5) .
Mo2 O8 1.990(5) 2
Mo2 O2 2.466(7) 7_556
Mo2 O1 2.479(7) .
P O1 1.536(7) 3
P O1 1.536(7) .
P O1 1.536(7) 8_556
P O1 1.536(7) 7_556
P O1 1.536(7) 2
P O1 1.536(7) 9_556
P O2 1.542(12) 7_556
P O2 1.542(12) .
O1 O1 1.765(10) 8_556
O1 O1 1.765(10) 9_556
O1 O2 1.785(10) 7_556
O1 Mo1 2.455(7) 8_556
O2 O1 1.785(10) 8_556
O2 O1 1.785(10) 9_556
O2 O1 1.785(10) 7_556
O2 Mo2 2.466(7) 8_556
O2 Mo2 2.466(7) 7_556
O2 Mo2 2.466(7) 9_556
O4 Mo1 1.972(5) 9_556
O7 Mo1 1.985(5) 8_556
O8 Mo2 1.990(5) 3
O9 C1 1.415(7) 10_557
O9 C1 1.415(7) .
O10 C3 1.385(8) .
O10 C2 1.426(8) .
O11 C8 1.389(9) .
O11 C9 1.436(8) .
O12 C10 1.417(9) 10_557
O12 C10 1.417(9) .
O13 C11 1.191(13) .
C1 C2 1.495(9) .
C3 C4 1.337(10) .
C3 C8 1.381(10) .
C4 C5 1.407(11) .
C5 C6 1.334(13) .
C6 C7 1.371(12) .
C7 C8 1.371(10) .
C9 C10 1.465(11) .
C11 N1 1.452(17) .
C12 N1 1.406(12) .
C13 N1 1.376(12) .
C14 N2 1.206(19) .
C14 C15 1.435(19) .
N2 C14 1.206(19) 3
N2 C14 1.206(19) 2
OW1 OW1' 1.24(3) .
